data_1549511
loop_
_publ_author_name
'Mannancherry, Rajesh'
'Rickhaus, Michel'
'H\"aussinger, Daniel'
'Prescimone, Alessandro'
'Mayor, Marcel'

_publ_section_title
;
 Molecular dynamic staircases: all-carbon axial chiral
 &quot;Gel\"ander&quot; structures.
;
_journal_issue 26
_journal_name_full 'Chemical science'
_journal_page_first 5758
_journal_page_last 5766
_journal_paper_doi 10.1039/c8sc01707g
_journal_volume 9
_journal_year 2018
_chemical_compound_source 'Rajesh Mannancherry'
_chemical_formula_moiety 'C40 H30'
_chemical_formula_sum 'C40 H30'
_chemical_formula_weight 510.68
_space_group_IT_number 14
_space_group_name_Hall '-P 2ybc'
_space_group_name_H-M_alt 'P 1 21/c 1'
_symmetry_cell_setting monoclinic
_symmetry_space_group_name_Hall '-P 2ybc'
_symmetry_space_group_name_H-M 'P 1 21/c 1'
_atom_sites_solution_hydrogens difmap
_atom_sites_solution_primary other
_audit_creation_date 2017-06-29
_audit_creation_method CRYSTALS_ver_14.61_build_6236
_audit_update_record
;
2017-12-16 deposited with the CCDC.
2018-05-31 downloaded from the CCDC.
;
_cell_angle_alpha 90
_cell_angle_beta 94.249(3)
_cell_angle_gamma 90
_cell_formula_units_Z 4
_cell_length_a 8.5388(5)
_cell_length_b 14.2697(8)
_cell_length_c 22.0284(14)
_cell_measurement_reflns_used 9920
_cell_measurement_temperature 123
_cell_measurement_theta_max 69
_cell_measurement_theta_min 4
_cell_volume 2676.7(3)
_computing_cell_refinement 'Apex2 (Bruker AXS, 2006)'
_computing_data_collection 'Apex2 (Bruker AXS, 2006)'
_computing_data_reduction 'Apex2 (Bruker AXS, 2006)'
_computing_molecular_graphics 'CAMERON (Watkin et al., 1996)'
_computing_publication_material 'CRYSTALS (Betteridge et al., 2003)'
_computing_structure_refinement 'CRYSTALS (Betteridge et al., 2003)'
_computing_structure_solution 'Superflip (Palatinus & Chapuis, 2007)'
_diffrn_ambient_temperature 123
_diffrn_measured_fraction_theta_full 0.992
_diffrn_measured_fraction_theta_max 0.983
_diffrn_measurement_device Area
_diffrn_measurement_device_type 'Bruker Kappa Apex2'
_diffrn_measurement_method '\f & \w scans'
_diffrn_radiation_monochromator graphite
_diffrn_radiation_type 'Cu K\a'
_diffrn_radiation_wavelength 1.54178
_diffrn_reflns_av_R_equivalents 0.036
_diffrn_reflns_limit_h_max 10
_diffrn_reflns_limit_h_min -10
_diffrn_reflns_limit_k_max 17
_diffrn_reflns_limit_k_min -17
_diffrn_reflns_limit_l_max 23
_diffrn_reflns_limit_l_min -26
_diffrn_reflns_number 38356
_diffrn_reflns_theta_full 68.000
_diffrn_reflns_theta_max 68.977
_diffrn_reflns_theta_min 5.081
_diffrn_standards_number 0
_exptl_absorpt_coefficient_mu 0.540
_exptl_absorpt_correction_T_max 0.97
_exptl_absorpt_correction_T_min 0.88
_exptl_absorpt_correction_type multi-scan
_exptl_absorpt_process_details 'SADABS (Siemens, 1996)'
_exptl_crystal_colour colourless
_exptl_crystal_density_diffrn 1.267
_exptl_crystal_density_method 'not measured'
_exptl_crystal_description block
_exptl_crystal_F_000 1080
_exptl_crystal_recrystallization_method
; 
DCM/Hexane/Isopropanol 
;
_exptl_crystal_size_max 0.100
_exptl_crystal_size_mid 0.080
_exptl_crystal_size_min 0.050
_refine_diff_density_max 0.22
_refine_diff_density_min -0.22
_refine_ls_extinction_method None
_refine_ls_goodness_of_fit_ref 0.9378
_refine_ls_hydrogen_treatment constr
_refine_ls_matrix_type full
_refine_ls_number_parameters 361
_refine_ls_number_reflns 4875
_refine_ls_number_restraints 0
_refine_ls_R_factor_all 0.0412
_refine_ls_R_factor_gt 0.0352
_refine_ls_shift/su_max 0.0008364
_refine_ls_shift/su_mean 0.0000774
_refine_ls_structure_factor_coef Fsqd
_refine_ls_weighting_details
;
 Method, part 1, Chebychev polynomial, (Watkin, 1994, Prince, 1982) 
 [weight] = 1.0/[A~0~*T~0~(x)+A~1~*T~1~(x) ... +A~n-1~]*T~n-1~(x)] 
 where A~i~ are the Chebychev coefficients listed below and x= Fcalc/Fmax 
 Method = Robust Weighting (Prince, 1982) 
 W = [weight] * [1-(deltaF/6*sigmaF)^2^]^2^ 
 A~i~ are: 
 1.77 2.20 0.529 
;
_refine_ls_weighting_scheme calc
_refine_ls_wR_factor_all 0.0781
_refine_ls_wR_factor_gt 0.0760
_refine_ls_wR_factor_ref 0.0780
_reflns_limit_h_max 10
_reflns_limit_h_min -10
_reflns_limit_k_max 17
_reflns_limit_k_min 0
_reflns_limit_l_max 26
_reflns_limit_l_min 0
_reflns_number_gt 4262
_reflns_number_total 4895
_reflns_threshold_expression I>2.0\s(I)
_oxford_diffrn_Wilson_B_factor 0.00
_oxford_diffrn_Wilson_scale 0.00
_oxford_refine_ls_r_factor_ref 0.0411
_oxford_refine_ls_scale 0.15862(5)
_oxford_reflns_number_all 4877
_oxford_reflns_threshold_expression_ref I>-3.0\s(I)
_oxford_structure_analysis_title 'RM315_CD_123K_0m in P2(1)/c'
_cod_data_source_file c8sc01707g2.cif
_cod_data_source_block RM315_CD_123K
_cod_depositor_comments
;
The following automatic conversions were performed:

'_atom_sites_solution_primary' value 'Other' changed to 'other'
according to
/home/data/users/saulius/crontab/automatic-downloads/rss-feeds/RSC/lib/dictionaries/cif_core.dic
dictionary named 'cif_core.dic' version 2.4.2 from 2011-04-26.

Automatic conversion script
Id: cif_fix_values 4973 2017-02-22 13:04:09Z antanas 

 Adding full bibliography for 1549510--1549511.cif.
;
_cod_original_sg_symbol_H-M 'P 21/c '
_cod_database_code 1549511

loop_
_symmetry_equiv_pos_as_xyz
x,y,z
-x,-y,-z
x,-y+1/2,z+1/2
-x,y+1/2,-z+1/2

loop_
_atom_site_label
_atom_site_type_symbol
_atom_site_fract_x
_atom_site_fract_y
_atom_site_fract_z
_atom_site_U_iso_or_equiv
_atom_site_occupancy
_atom_site_adp_type
_atom_site_refinement_flags_posn
C1 C 0.21643(14) 0.66958(8) 0.84402(5) 0.0235 1.0000 Uani .
C2 C 0.34939(13) 0.67759(8) 0.80307(5) 0.0240 1.0000 Uani .
C3 C 0.37742(14) 0.61537(8) 0.75593(5) 0.0232 1.0000 Uani .
C4 C 0.48976(14) 0.63372(9) 0.71453(5) 0.0240 1.0000 Uani .
C5 C 0.50704(14) 0.56823(8) 0.66261(5) 0.0240 1.0000 Uani .
C6 C 0.38945(14) 0.55695(9) 0.61482(5) 0.0247 1.0000 Uani .
C7 C 0.41341(15) 0.48983(9) 0.57028(5) 0.0270 1.0000 Uani .
C8 C 0.55066(15) 0.43829(9) 0.57051(6) 0.0287 1.0000 Uani .
C9 C 0.66941(15) 0.45349(9) 0.61577(6) 0.0280 1.0000 Uani .
C10 C 0.64592(14) 0.51697(9) 0.66195(6) 0.0266 1.0000 Uani .
C11 C 0.24568(14) 0.61973(9) 0.60579(5) 0.0277 1.0000 Uani .
C12 C 0.08476(14) 0.56971(10) 0.60503(5) 0.0283 1.0000 Uani .
C13 C 0.05851(13) 0.52940(9) 0.66675(5) 0.0247 1.0000 Uani .
C14 C 0.03969(13) 0.59004(9) 0.71523(5) 0.0238 1.0000 Uani .
C15 C 0.05239(13) 0.55894(8) 0.77535(5) 0.0220 1.0000 Uani .
C16 C 0.06976(14) 0.62774(8) 0.82677(5) 0.0224 1.0000 Uani .
C17 C -0.05796(14) 0.64259(8) 0.86147(5) 0.0229 1.0000 Uani .
C18 C -0.04258(14) 0.68693(8) 0.91828(5) 0.0237 1.0000 Uani .
C19 C -0.17524(14) 0.69773(8) 0.95850(5) 0.0248 1.0000 Uani .
C20 C -0.18399(15) 0.78091(9) 0.99187(5) 0.0269 1.0000 Uani .
C21 C -0.29934(15) 0.79580(9) 1.03230(6) 0.0299 1.0000 Uani .
C22 C -0.41010(16) 0.72690(10) 1.03971(6) 0.0316 1.0000 Uani .
C23 C -0.40628(15) 0.64483(9) 1.00612(6) 0.0302 1.0000 Uani .
C24 C -0.29051(14) 0.62816(9) 0.96563(5) 0.0255 1.0000 Uani .
C25 C -0.29742(14) 0.53947(8) 0.92948(5) 0.0246 1.0000 Uani .
C26 C -0.16761(14) 0.48104(8) 0.92673(5) 0.0247 1.0000 Uani .
C27 C -0.16534(14) 0.40875(8) 0.88416(5) 0.0245 1.0000 Uani .
C28 C -0.01377(14) 0.35798(9) 0.87554(6) 0.0270 1.0000 Uani .
C29 C 0.11131(14) 0.42390(9) 0.85158(6) 0.0255 1.0000 Uani .
C30 C 0.07249(13) 0.46258(8) 0.78778(5) 0.0228 1.0000 Uani .
C31 C 0.07374(13) 0.40151(9) 0.73852(6) 0.0259 1.0000 Uani .
C32 C 0.07160(14) 0.43411(9) 0.67904(6) 0.0265 1.0000 Uani .
C33 C -0.29989(15) 0.39156(9) 0.84619(6) 0.0278 1.0000 Uani .
C34 C -0.43374(15) 0.44548(9) 0.85141(6) 0.0300 1.0000 Uani .
C35 C -0.43271(15) 0.51934(9) 0.89211(6) 0.0283 1.0000 Uani .
C36 C 0.10765(15) 0.71780(9) 0.93860(5) 0.0264 1.0000 Uani .
C37 C 0.23209(14) 0.71163(9) 0.90167(5) 0.0261 1.0000 Uani .
C38 C 0.58566(14) 0.71223(9) 0.72283(6) 0.0287 1.0000 Uani .
C39 C 0.56519(15) 0.77241(10) 0.77101(6) 0.0316 1.0000 Uani .
C40 C 0.44724(14) 0.75628(9) 0.80976(6) 0.0289 1.0000 Uani .
H31 H 0.3167 0.5566 0.7515 0.0297 1.0000 Uiso R
H71 H 0.3293 0.4803 0.5364 0.0342 1.0000 Uiso R
H81 H 0.5635 0.3908 0.5382 0.0370 1.0000 Uiso R
H91 H 0.7684 0.4182 0.6157 0.0369 1.0000 Uiso R
H101 H 0.7289 0.5251 0.6956 0.0335 1.0000 Uiso R
H112 H 0.2514 0.6712 0.6382 0.0344 1.0000 Uiso R
H111 H 0.2517 0.6517 0.5645 0.0348 1.0000 Uiso R
H121 H -0.0006 0.6162 0.5928 0.0370 1.0000 Uiso R
H122 H 0.0776 0.5182 0.5725 0.0368 1.0000 Uiso R
H141 H 0.0262 0.6595 0.7073 0.0319 1.0000 Uiso R
H171 H -0.1624 0.6195 0.8452 0.0293 1.0000 Uiso R
H201 H -0.1067 0.8311 0.9858 0.0338 1.0000 Uiso R
H211 H -0.3021 0.8561 1.0564 0.0384 1.0000 Uiso R
H221 H -0.4910 0.7352 1.0688 0.0404 1.0000 Uiso R
H231 H -0.4867 0.5941 1.0109 0.0398 1.0000 Uiso R
H261 H -0.0715 0.4932 0.9541 0.0319 1.0000 Uiso R
H282 H 0.0286 0.3313 0.9157 0.0335 1.0000 Uiso R
H281 H -0.0323 0.3037 0.8460 0.0341 1.0000 Uiso R
H291 H 0.1301 0.4803 0.8807 0.0323 1.0000 Uiso R
H292 H 0.2113 0.3866 0.8520 0.0331 1.0000 Uiso R
H311 H 0.0814 0.3328 0.7462 0.0349 1.0000 Uiso R
H321 H 0.0812 0.3892 0.6451 0.0348 1.0000 Uiso R
H331 H -0.2994 0.3404 0.8153 0.0375 1.0000 Uiso R
H341 H -0.5289 0.4311 0.8249 0.0372 1.0000 Uiso R
H351 H -0.5258 0.5599 0.8928 0.0359 1.0000 Uiso R
H361 H 0.1285 0.7448 0.9794 0.0358 1.0000 Uiso R
H371 H 0.3373 0.7363 0.9180 0.0343 1.0000 Uiso R
H381 H 0.6653 0.7244 0.6946 0.0360 1.0000 Uiso R
H391 H 0.6324 0.8276 0.7774 0.0405 1.0000 Uiso R
H401 H 0.4315 0.8040 0.8417 0.0352 1.0000 Uiso R

loop_
_atom_site_aniso_label
_atom_site_aniso_U_11
_atom_site_aniso_U_22
_atom_site_aniso_U_33
_atom_site_aniso_U_23
_atom_site_aniso_U_13
_atom_site_aniso_U_12
C1 0.0236(6) 0.0212(6) 0.0259(6) 0.0008(5) 0.0041(5) 0.0003(5)
C2 0.0216(6) 0.0251(6) 0.0253(6) 0.0001(5) 0.0023(5) 0.0000(5)
C3 0.0202(5) 0.0240(6) 0.0254(6) 0.0003(5) 0.0010(4) -0.0015(5)
C4 0.0209(6) 0.0262(6) 0.0251(6) 0.0010(5) 0.0018(5) 0.0009(5)
C5 0.0231(6) 0.0246(6) 0.0251(6) 0.0022(5) 0.0069(5) -0.0037(5)
C6 0.0256(6) 0.0251(6) 0.0240(6) 0.0044(5) 0.0069(5) -0.0034(5)
C7 0.0285(6) 0.0295(6) 0.0232(6) 0.0018(5) 0.0030(5) -0.0027(5)
C8 0.0339(7) 0.0267(6) 0.0262(6) -0.0002(5) 0.0079(5) -0.0011(5)
C9 0.0260(6) 0.0271(6) 0.0319(7) 0.0010(5) 0.0081(5) 0.0004(5)
C10 0.0229(6) 0.0281(6) 0.0290(6) 0.0010(5) 0.0047(5) -0.0032(5)
C11 0.0303(7) 0.0294(7) 0.0236(6) 0.0023(5) 0.0033(5) 0.0018(5)
C12 0.0250(6) 0.0364(7) 0.0234(6) -0.0011(5) 0.0006(5) 0.0033(5)
C13 0.0168(5) 0.0321(7) 0.0251(6) -0.0021(5) 0.0006(4) -0.0005(5)
C14 0.0187(5) 0.0249(6) 0.0279(6) 0.0004(5) 0.0028(4) 0.0003(5)
C15 0.0159(5) 0.0243(6) 0.0260(6) -0.0020(5) 0.0038(4) -0.0023(4)
C16 0.0255(6) 0.0200(6) 0.0218(5) 0.0024(4) 0.0032(5) 0.0003(5)
C17 0.0235(6) 0.0207(6) 0.0246(6) 0.0030(5) 0.0034(5) -0.0013(5)
C18 0.0278(6) 0.0205(6) 0.0233(6) 0.0023(5) 0.0054(5) 0.0005(5)
C19 0.0279(6) 0.0259(6) 0.0208(6) 0.0027(5) 0.0036(5) 0.0037(5)
C20 0.0307(6) 0.0262(6) 0.0241(6) 0.0014(5) 0.0035(5) 0.0025(5)
C21 0.0359(7) 0.0292(6) 0.0250(6) 0.0000(5) 0.0052(5) 0.0085(5)
C22 0.0340(7) 0.0354(7) 0.0266(6) 0.0028(5) 0.0107(5) 0.0087(6)
C23 0.0298(6) 0.0316(7) 0.0301(6) 0.0053(5) 0.0087(5) 0.0023(5)
C24 0.0263(6) 0.0272(6) 0.0232(6) 0.0043(5) 0.0038(5) 0.0039(5)
C25 0.0260(6) 0.0252(6) 0.0237(6) 0.0057(5) 0.0081(5) -0.0019(5)
C26 0.0249(6) 0.0256(6) 0.0238(6) 0.0055(5) 0.0040(5) -0.0018(5)
C27 0.0268(6) 0.0217(6) 0.0255(6) 0.0068(5) 0.0054(5) -0.0016(5)
C28 0.0294(6) 0.0224(6) 0.0294(6) 0.0038(5) 0.0042(5) 0.0021(5)
C29 0.0218(6) 0.0257(6) 0.0293(6) 0.0015(5) 0.0026(5) 0.0025(5)
C30 0.0154(5) 0.0261(6) 0.0273(6) -0.0008(5) 0.0041(4) -0.0006(5)
C31 0.0210(6) 0.0236(6) 0.0337(7) -0.0024(5) 0.0049(5) -0.0004(5)
C32 0.0205(6) 0.0308(6) 0.0286(6) -0.0081(5) 0.0030(5) -0.0005(5)
C33 0.0292(6) 0.0245(6) 0.0303(6) 0.0016(5) 0.0059(5) -0.0041(5)
C34 0.0238(6) 0.0325(7) 0.0337(7) 0.0023(5) 0.0020(5) -0.0040(5)
C35 0.0240(6) 0.0290(7) 0.0327(6) 0.0050(5) 0.0075(5) 0.0005(5)
C36 0.0316(6) 0.0257(6) 0.0222(6) -0.0025(5) 0.0037(5) -0.0022(5)
C37 0.0249(6) 0.0259(6) 0.0276(6) -0.0016(5) 0.0027(5) -0.0031(5)
C38 0.0235(6) 0.0319(7) 0.0316(6) 0.0003(5) 0.0074(5) -0.0041(5)
C39 0.0266(6) 0.0306(7) 0.0382(7) -0.0059(5) 0.0059(5) -0.0087(5)
C40 0.0280(6) 0.0279(6) 0.0312(7) -0.0055(5) 0.0060(5) -0.0041(5)

loop_
_atom_type_symbol
_atom_type_scat_dispersion_real
_atom_type_scat_dispersion_imag
_atom_type_scat_Cromer_Mann_a1
_atom_type_scat_Cromer_Mann_b1
_atom_type_scat_Cromer_Mann_a2
_atom_type_scat_Cromer_Mann_b2
_atom_type_scat_Cromer_Mann_a3
_atom_type_scat_Cromer_Mann_b3
_atom_type_scat_Cromer_Mann_a4
_atom_type_scat_Cromer_Mann_b4
_atom_type_scat_Cromer_Mann_c
_atom_type_scat_source
C 0.0181 0.0091 2.3100 20.8439 1.0200 10.2075 1.5886 0.5687 0.8650 51.6512 0.2156 'International Tables Vol C 4.2.6.8 and 6.1.1.4'
H 0.0000 0.0000 0.4930 10.5109 0.3229 26.1257 0.1402 3.1424 0.0408 57.7998 0.0030 'International Tables Vol C 4.2.6.8 and 6.1.1.4'

loop_
_geom_angle_atom_site_label_1
_geom_angle_atom_site_label_2
_geom_angle_atom_site_label_3
_geom_angle
_geom_angle_publ_flag
C2 C1 C16 124.27(10) yes
C2 C1 C37 118.99(11) yes
C16 C1 C37 116.58(10) yes
C1 C2 C3 125.03(11) yes
C1 C2 C40 117.91(11) yes
C3 C2 C40 116.93(11) yes
C2 C3 C4 121.93(11) yes
C2 C3 H31 119.7 no
C4 C3 H31 118.4 no
C3 C4 C5 119.65(11) yes
C3 C4 C38 119.42(11) yes
C5 C4 C38 120.93(10) yes
C4 C5 C6 122.59(11) yes
C4 C5 C10 117.96(11) yes
C6 C5 C10 119.46(11) yes
C5 C6 C7 118.02(11) yes
C5 C6 C11 123.64(11) yes
C7 C6 C11 118.08(11) yes
C6 C7 C8 122.01(12) yes
C6 C7 H71 118.7 no
C8 C7 H71 119.3 no
C7 C8 C9 119.61(12) yes
C7 C8 H81 119.9 no
C9 C8 H81 120.5 no
C8 C9 C10 119.47(12) yes
C8 C9 H91 120.1 no
C10 C9 H91 120.4 no
C5 C10 C9 121.29(12) yes
C5 C10 H101 119.4 no
C9 C10 H101 119.3 no
C6 C11 C12 115.93(10) yes
C6 C11 H112 109.6 no
C12 C11 H112 109.6 no
C6 C11 H111 106.6 no
C12 C11 H111 107.4 no
H112 C11 H111 107.3 no
C11 C12 C13 110.94(10) yes
C11 C12 H121 108.9 no
C13 C12 H121 109.8 no
C11 C12 H122 110.2 no
C13 C12 H122 110.6 no
H121 C12 H122 106.3 no
C12 C13 C14 119.17(11) yes
C12 C13 C32 122.26(11) yes
C14 C13 C32 118.08(11) yes
C13 C14 C15 121.71(11) yes
C13 C14 H141 119.7 no
C15 C14 H141 118.4 no
C14 C15 C16 120.42(11) yes
C14 C15 C30 119.68(11) yes
C16 C15 C30 119.23(10) yes
C15 C16 C1 121.08(10) yes
C15 C16 C17 118.48(10) yes
C1 C16 C17 120.12(11) yes
C16 C17 C18 122.26(11) yes
C16 C17 H171 118.1 no
C18 C17 H171 119.6 no
C17 C18 C19 123.41(11) yes
C17 C18 C36 116.85(11) yes
C19 C18 C36 119.65(10) yes
C18 C19 C20 118.03(11) yes
C18 C19 C24 123.83(11) yes
C20 C19 C24 118.13(11) yes
C19 C20 C21 122.19(12) yes
C19 C20 H201 118.6 no
C21 C20 H201 119.2 no
C20 C21 C22 119.32(12) yes
C20 C21 H211 120.7 no
C22 C21 H211 120.0 no
C21 C22 C23 119.62(12) yes
C21 C22 H221 120.7 no
C23 C22 H221 119.7 no
C22 C23 C24 121.94(12) yes
C22 C23 H231 120.5 no
C24 C23 H231 117.5 no
C19 C24 C23 118.78(12) yes
C19 C24 C25 122.37(10) yes
C23 C24 C25 118.79(11) yes
C24 C25 C26 122.04(11) yes
C24 C25 C35 119.10(11) yes
C26 C25 C35 118.51(11) yes
C25 C26 C27 121.53(11) yes
C25 C26 H261 119.5 no
C27 C26 H261 118.9 no
C26 C27 C28 119.65(11) yes
C26 C27 C33 118.83(11) yes
C28 C27 C33 121.19(11) yes
C27 C28 C29 111.84(10) yes
C27 C28 H282 109.1 no
C29 C28 H282 108.6 no
C27 C28 H281 110.6 no
C29 C28 H281 108.9 no
H282 C28 H281 107.7 no
C28 C29 C30 115.28(10) yes
C28 C29 H291 109.9 no
C30 C29 H291 107.7 no
C28 C29 H292 106.4 no
C30 C29 H292 109.1 no
H291 C29 H292 108.2 no
C29 C30 C15 123.20(11) yes
C29 C30 C31 118.59(11) yes
C15 C30 C31 117.82(11) yes
C30 C31 C32 121.68(12) yes
C30 C31 H311 119.2 no
C32 C31 H311 119.1 no
C13 C32 C31 120.45(11) yes
C13 C32 H321 119.6 no
C31 C32 H321 119.9 no
C27 C33 C34 120.00(12) yes
C27 C33 H331 119.6 no
C34 C33 H331 120.4 no
C33 C34 C35 120.65(12) yes
C33 C34 H341 118.8 no
C35 C34 H341 120.5 no
C25 C35 C34 120.24(12) yes
C25 C35 H351 120.2 no
C34 C35 H351 119.5 no
C18 C36 C37 121.09(11) yes
C18 C36 H361 121.1 no
C37 C36 H361 117.8 no
C1 C37 C36 122.16(11) yes
C1 C37 H371 119.7 no
C36 C37 H371 118.1 no
C4 C38 C39 119.53(11) yes
C4 C38 H381 119.6 no
C39 C38 H381 120.9 no
C38 C39 C40 120.46(12) yes
C38 C39 H391 120.2 no
C40 C39 H391 119.4 no
C2 C40 C39 121.53(11) yes
C2 C40 H401 120.8 no
C39 C40 H401 117.6 no

loop_
_geom_bond_atom_site_label_1
_geom_bond_atom_site_label_2
_geom_bond_distance
_geom_bond_publ_flag
C1 C2 1.5058(16) yes
C1 C16 1.4138(17) yes
C1 C37 1.4019(17) yes
C2 C3 1.4003(17) yes
C2 C40 1.4009(17) yes
C3 C4 1.3965(16) yes
C3 H31 0.986 no
C4 C5 1.4928(17) yes
C4 C38 1.3918(17) yes
C5 C6 1.4091(17) yes
C5 C10 1.3943(17) yes
C6 C7 1.3969(17) yes
C6 C11 1.5209(17) yes
C7 C8 1.3833(18) yes
C7 H71 1.007 no
C8 C9 1.3855(18) yes
C8 H81 0.995 no
C9 C10 1.3877(18) yes
C9 H91 0.984 no
C10 H101 0.993 no
C11 C12 1.5474(17) yes
C11 H112 1.023 no
C11 H111 1.022 no
C12 C13 1.5083(17) yes
C12 H121 1.007 no
C12 H122 1.025 no
C13 C14 1.3932(17) yes
C13 C32 1.3894(18) yes
C14 C15 1.3932(17) yes
C14 H141 1.011 no
C15 C16 1.4980(16) yes
C15 C30 1.4100(17) yes
C16 C17 1.3936(16) yes
C17 C18 1.3997(17) yes
C17 H171 0.992 no
C18 C19 1.4968(16) yes
C18 C36 1.3982(17) yes
C19 C20 1.4012(17) yes
C19 C24 1.4149(17) yes
C20 C21 1.3923(17) yes
C20 H201 0.990 no
C21 C22 1.3823(19) yes
C21 H211 1.012 no
C22 C23 1.3870(19) yes
C22 H221 0.984 no
C23 C24 1.4000(17) yes
C23 H231 1.009 no
C24 C25 1.4941(17) yes
C25 C26 1.3919(17) yes
C25 C35 1.3977(18) yes
C26 C27 1.3952(17) yes
C26 H261 0.997 no
C27 C28 1.5074(17) yes
C27 C33 1.3918(18) yes
C28 C29 1.5452(16) yes
C28 H282 1.005 no
C28 H281 1.016 no
C29 C30 1.5234(17) yes
C29 H291 1.035 no
C29 H292 1.006 no
C30 C31 1.3925(17) yes
C31 C32 1.3891(18) yes
C31 H311 0.997 no
C32 H321 0.993 no
C33 C34 1.3896(18) yes
C33 H331 0.998 no
C34 C35 1.3833(19) yes
C34 H341 0.986 no
C35 H351 0.985 no
C36 C37 1.3881(17) yes
C36 H361 0.981 no
C37 H371 1.006 no
C38 C39 1.3863(18) yes
C38 H381 0.971 no
C39 C40 1.3869(17) yes
C39 H391 0.979 no
C40 H401 0.995 no

loop_
_geom_hbond_atom_site_label_D
_geom_hbond_atom_site_label_H
_geom_hbond_atom_site_label_A
_geom_hbond_site_symmetry_A
_geom_hbond_angle_DHA
_geom_hbond_distance_DH
_geom_hbond_distance_HA
_geom_hbond_distance_DA
_geom_hbond_publ_flag
C40 H401 C9 4_656 156 1.00 2.51 3.4416(17) yes
